data_2009195
loop_
_publ_author_name
'Jayanta Kumar  Ray'
'Susmita Gupta'
'S. Shanmuga Sundara Raj'
'Hoong-Kun Fun'

_publ_section_title
;
 (<i>E</i>)-1,2-Bis(3,4-dihydro-1-methoxynaphthalen-2-yl)ethylene
;
_journal_issue 11
_journal_name_full 'Acta Crystallographica Section C'
_journal_page_first 1847
_journal_page_last 1849
_journal_paper_doi 10.1107/S010827019900921X
_journal_volume 55
_journal_year 1999
_chemical_formula_sum 'C24 H24 O2'
_chemical_formula_weight 344.43
_chemical_name_systematic
;
(E)-1,2-bis(3,4-dihydro-1-methoxynaphthalen-2-yl)ethylene
;
_space_group_IT_number 14
_symmetry_cell_setting monoclinic
_symmetry_space_group_name_Hall '-P 2yn'
_symmetry_space_group_name_H-M 'P 1 21/n 1'
_audit_creation_method SHELXL-97
_cell_angle_alpha 90.00
_cell_angle_beta 98.3360(10)
_cell_angle_gamma 90.00
_cell_formula_units_Z 2
_cell_length_a 8.6658(4)
_cell_length_b 8.3101(4)
_cell_length_c 13.1431(5)
_cell_measurement_reflns_used 3582
_cell_measurement_temperature 293(2)
_cell_measurement_theta_max 28.32
_cell_measurement_theta_min 2.65
_cell_volume 936.48(7)
_computing_cell_refinement 'SAINT (Siemens, 1996)'
_computing_data_collection 'SMART (Siemens, 1996)'
_computing_data_reduction SAINT
_computing_molecular_graphics SHELXTL
_computing_publication_material 'SHELXTL  and PLATON (Spek, 1990)'
_computing_structure_refinement SHELXTL
_computing_structure_solution 'SHELXTL (Sheldrick, 1997)'
_diffrn_ambient_temperature 293(2)
_diffrn_detector_area_resol_mean 8.33
_diffrn_measured_fraction_theta_full 0.988
_diffrn_measured_fraction_theta_max 0.988
_diffrn_measurement_device_type 'Siemens SMART CCD area detector'
_diffrn_measurement_method '\w scans'
_diffrn_radiation_monochromator graphite
_diffrn_radiation_source 'fine-focus sealed tube'
_diffrn_radiation_type MoK\a
_diffrn_radiation_wavelength 0.71073
_diffrn_reflns_av_R_equivalents 0.032
_diffrn_reflns_av_sigmaI/netI 0.038
_diffrn_reflns_limit_h_max 11
_diffrn_reflns_limit_h_min -11
_diffrn_reflns_limit_k_max 11
_diffrn_reflns_limit_k_min -8
_diffrn_reflns_limit_l_max 17
_diffrn_reflns_limit_l_min -14
_diffrn_reflns_number 6151
_diffrn_reflns_theta_full 28.27
_diffrn_reflns_theta_max 28.27
_diffrn_reflns_theta_min 2.65
_diffrn_standards_decay_% negligible
_exptl_absorpt_coefficient_mu 0.076
_exptl_absorpt_correction_type none
_exptl_crystal_colour yellow
_exptl_crystal_density_diffrn 1.221
_exptl_crystal_density_method 'not measured'
_exptl_crystal_description parallelepiped
_exptl_crystal_F_000 368
_exptl_crystal_size_max 0.44
_exptl_crystal_size_mid 0.24
_exptl_crystal_size_min 0.20
_refine_diff_density_max 0.200
_refine_diff_density_min -0.153
_refine_ls_extinction_method none
_refine_ls_goodness_of_fit_ref 1.051
_refine_ls_hydrogen_treatment mixed
_refine_ls_matrix_type full
_refine_ls_number_parameters 155
_refine_ls_number_reflns 2290
_refine_ls_number_restraints 0
_refine_ls_restrained_S_all 1.051
_refine_ls_R_factor_all 0.068
_refine_ls_R_factor_gt 0.048
_refine_ls_shift/su_max '< 0.001'
_refine_ls_shift/su_mean 0.000
_refine_ls_structure_factor_coef Fsqd
_refine_ls_weighting_details 'calc w = 1/[\s^2^(Fo^2^)+(0.0730P)^2^+0.0644P] where P=(Fo^2^+2Fc^2^)/3'
_refine_ls_weighting_scheme calc
_refine_ls_wR_factor_ref 0.140
_reflns_number_gt 1676
_reflns_number_total 2290
_reflns_threshold_expression 'I > 2\s(I)'
_cod_data_source_file sk1314.cif
_cod_data_source_block I
_cod_depositor_comments
;
The following automatic conversions were performed:
'_symmetry_cell_setting' value 'Monoclinic' changed to 'monoclinic'
according to '/home/saulius/struct/CIF-dictionaries/cif_core.dic'
dictionary named 'cif_core.dic' version 2.4.1 from 2010-06-29.

Automatic conversion script
Id: cif_fix_enum 1527 2010-12-29 10:47:43Z saulius 

The following automatic conversions were performed:

'_symmetry_cell_setting' value 'Monoclinic' changed to 'monoclinic'
according to /home/saulius/struct/CIF-dictionaries/cif_core.dic
dictionary named 'cif_core.dic' version 2.4.1 from 2010-06-29.

Automatic conversion script
Id: cif_fix_values 1715 2011-07-08 13:25:40Z adriana 
;
_cod_original_sg_symbol_H-M 'P 21/n'
_cod_database_code 2009195

loop_
_symmetry_equiv_pos_as_xyz
'x, y, z'
'-x+1/2, y+1/2, -z+1/2'
'-x, -y, -z'
'x-1/2, -y-1/2, z-1/2'

loop_
_atom_site_label
_atom_site_fract_x
_atom_site_fract_y
_atom_site_fract_z
_atom_site_U_iso_or_equiv
_atom_site_adp_type
_atom_site_calc_flag
_atom_site_refinement_flags
_atom_site_occupancy
_atom_site_disorder_assembly
_atom_site_disorder_group
_atom_site_type_symbol
O1 .83887(11) .30131(13) .83370(8) .0611(3) Uani d . 1 . . O
C1 .94063(14) .19262(17) .79879(10) .0460(3) Uani d . 1 . . C
C2 .96855(14) .20947(16) .69176(10) .0440(3) Uani d . 1 . . C
C3 .87444(18) .30681(19) .62140(12) .0555(4) Uani d . 1 . . C
C4 .9061(2) .3215(2) .52101(12) .0634(4) Uani d . 1 . . C
C5 1.0308(2) .2408(2) .49021(12) .0617(4) Uani d . 1 . . C
C6 1.12192(19) .14260(19) .55894(11) .0527(4) Uani d . 1 . . C
C7 1.09231(15) .12438(15) .65961(10) .0446(3) Uani d . 1 . . C
C8 1.19096(17) .0201(2) .73653(11) .0533(4) Uani d . 1 . . C
C9 1.09695(19) -.05329(19) .81401(11) .0532(4) Uani d . 1 . . C
C10 1.00244(14) .07160(16) .86088(9) .0443(3) Uani d . 1 . . C
C11 .9005(3) .4600(2) .85160(17) .0814(6) Uani d . 1 . . C
H11A .8222 .5286 .8732 .122 Uiso calc R 1 . . H
H11B .9311 .5014 .7893 .122 Uiso calc R 1 . . H
H11C .9896 .4565 .9043 .122 Uiso calc R 1 . . H
C12 .97246(15) .05796(17) .96649(10) .0463(3) Uani d . 1 . . C
H3 .789(2) .367(2) .6437(14) .070(5) Uiso d . 1 . . H
H4 .836(2) .391(2) .4757(15) .075(5) Uiso d . 1 . . H
H5 1.052(2) .254(2) .4185(18) .085(6) Uiso d . 1 . . H
H6 1.202(2) .081(2) .5402(13) .060(4) Uiso d . 1 . . H
H8A 1.239(2) -.065(2) .7022(16) .076(5) Uiso d . 1 . . H
H8B 1.275(2) .086(2) .7722(13) .062(4) Uiso d . 1 . . H
H9A 1.167(2) -.108(2) .8658(15) .074(5) Uiso d . 1 . . H
H9B 1.023(2) -.139(2) .7826(15) .070(5) Uiso d . 1 . . H
H12 .9121(17) .1434(18) .9886(11) .047(4) Uiso d . 1 . . H

loop_
_atom_site_aniso_label
_atom_site_aniso_U_11
_atom_site_aniso_U_22
_atom_site_aniso_U_33
_atom_site_aniso_U_12
_atom_site_aniso_U_13
_atom_site_aniso_U_23
O1 .0574(6) .0694(7) .0615(7) .0223(5) .0260(5) .0213(5)
C1 .0418(6) .0554(8) .0427(7) .0074(5) .0124(5) .0108(6)
C2 .0448(6) .0487(7) .0387(7) -.0051(5) .0063(5) .0089(5)
C3 .0573(8) .0609(9) .0479(8) .0013(7) .0067(6) .0171(6)
C4 .0777(10) .0661(10) .0439(8) -.0088(8) .0002(7) .0196(7)
C5 .0876(11) .0635(9) .0345(7) -.0196(8) .0107(7) .0038(6)
C6 .0659(9) .0530(8) .0416(7) -.0125(7) .0156(6) -.0042(6)
C7 .0494(7) .0465(7) .0387(7) -.0079(5) .0086(5) .0001(5)
C8 .0538(8) .0633(9) .0449(8) .0105(7) .0139(6) .0020(6)
C9 .0648(9) .0549(8) .0417(7) .0151(7) .0133(6) .0105(6)
C10 .0437(6) .0529(7) .0372(6) .0052(5) .0087(5) .0089(5)
C11 .0963(14) .0729(12) .0815(13) .0227(10) .0348(11) -.0039(9)
C12 .0458(7) .0553(8) .0391(7) .0073(6) .0106(5) .0091(5)

loop_
_atom_type_symbol
_atom_type_description
_atom_type_scat_dispersion_real
_atom_type_scat_dispersion_imag
_atom_type_scat_source
C C 0.0033 0.0016 'International Tables Vol C Tables 4.2.6.8 and 6.1.1.4'
H H 0.0000 0.0000 'International Tables Vol C Tables 4.2.6.8 and 6.1.1.4'
O O 0.0106 0.0060 'International Tables Vol C Tables 4.2.6.8 and 6.1.1.4'

loop_
_geom_angle_atom_site_label_1
_geom_angle_atom_site_label_2
_geom_angle_atom_site_label_3
_geom_angle_site_symmetry_1
_geom_angle
_geom_angle_publ_flag
C1 O1 C11 . 114.50(10) y
C10 C1 O1 . 119.93(11) ?
C10 C1 C2 . 122.82(12) ?
O1 C1 C2 . 117.14(11) ?
C3 C2 C7 . 119.43(12) ?
C3 C2 C1 . 121.80(10) y
C7 C2 C1 . 118.74(11) ?
C4 C3 C2 . 120.11(15) ?
C5 C4 C3 . 120.35(15) ?
C6 C5 C4 . 119.59(14) ?
C5 C6 C7 . 121.36(15) ?
C6 C7 C2 . 119.12(13) ?
C6 C7 C8 . 122.50(10) y
C2 C7 C8 . 118.34(11) ?
C7 C8 C9 . 111.99(12) ?
C10 C9 C8 . 111.89(12) ?
C1 C10 C12 . 121.54(12) ?
C1 C10 C9 . 117.09(11) ?
C12 C10 C9 . 121.30(10) y
C12 C12 C10 3_757 125.9(2) y

loop_
_geom_bond_atom_site_label_1
_geom_bond_atom_site_label_2
_geom_bond_site_symmetry_2
_geom_bond_distance
_geom_bond_publ_flag
O1 C1 . 1.386(2) y
O1 C11 . 1.429(2) y
C1 C10 . 1.356(2) ?
C1 C2 . 1.468(2) ?
C2 C3 . 1.399(2) ?
C2 C7 . 1.400(2) ?
C3 C4 . 1.391(2) ?
C4 C5 . 1.382(3) ?
C5 C6 . 1.378(2) ?
C6 C7 . 1.392(2) ?
C7 C8 . 1.501(2) ?
C8 C9 . 1.521(2) ?
C9 C10 . 1.508(2) ?
C10 C12 . 1.453(2) y
C12 C12 3_757 1.345(3) y
